data_4084318
loop_
_publ_author_name
'Hansmann, Max M.'
'Rominger, Frank'
'Boone, Michael P.'
'Stephan, Douglas W.'
'Hashmi, A. Stephen K.'

_publ_section_title
;
 Reactivity of Organogold Compounds with B(C6F5)3: Gold--Boron
 Transmetalation via \s-B/\p-Au Species
;
_journal_issue 17
_journal_name_full Organometallics
_journal_page_first 4461
_journal_paper_doi 10.1021/om5006885
_journal_volume 33
_journal_year 2014
_chemical_formula_sum 'C43 H32 Au B Cl4 F15 P'
_chemical_formula_weight 1214.23
_chemical_name_systematic
; 
 ? 
;
_space_group_crystal_system monoclinic
_space_group_IT_number 14
_space_group_name_Hall '-P 2ybc'
_space_group_name_H-M_alt 'P 1 21/c 1'
_symmetry_space_group_name_Hall '-P 2ybc'
_symmetry_space_group_name_H-M 'P 1 21/c 1'
_atom_sites_solution_hydrogens geom
_audit_creation_method SHELXL-2014
_cell_angle_alpha 90
_cell_angle_beta 91.3771(16)
_cell_angle_gamma 90
_cell_formula_units_Z 4
_cell_length_a 15.3811(13)
_cell_length_b 15.4736(13)
_cell_length_c 19.2197(16)
_cell_measurement_reflns_used 9298
_cell_measurement_temperature 200(2)
_cell_measurement_theta_max 27.59
_cell_measurement_theta_min 2.47
_cell_volume 4573.0(7)
_computing_cell_refinement 'Bruker SAINT'
_computing_data_collection 'Bruker APEX2'
_computing_data_reduction 'Bruker SAINT'
_computing_molecular_graphics 'Bruker SHELXTL'
_computing_publication_material 'Bruker SHELXTL'
_computing_structure_refinement 'SHELXL-2014 (Sheldrick, 2014)'
_computing_structure_solution 'SHELXS-97 (Sheldrick 2008)'
_diffrn_ambient_temperature 200(2)
_diffrn_measured_fraction_theta_full 1.000
_diffrn_measured_fraction_theta_max 0.995
_diffrn_measurement_device_type 'Bruker APEX-II Quazar'
_diffrn_measurement_method '\f and \w scans'
_diffrn_radiation_type MoK\a
_diffrn_radiation_wavelength 0.71073
_diffrn_reflns_av_R_equivalents 0.0573
_diffrn_reflns_av_unetI/netI 0.0397
_diffrn_reflns_Laue_measured_fraction_full 1.000
_diffrn_reflns_Laue_measured_fraction_max 0.995
_diffrn_reflns_limit_h_max 20
_diffrn_reflns_limit_h_min -20
_diffrn_reflns_limit_k_max 20
_diffrn_reflns_limit_k_min -20
_diffrn_reflns_limit_l_max 25
_diffrn_reflns_limit_l_min -23
_diffrn_reflns_number 71100
_diffrn_reflns_point_group_measured_fraction_full 1.000
_diffrn_reflns_point_group_measured_fraction_max 0.995
_diffrn_reflns_theta_full 25.242
_diffrn_reflns_theta_max 28.425
_diffrn_reflns_theta_min 1.324
_diffrn_source 'ImuS microsource'
_exptl_absorpt_coefficient_mu 3.579
_exptl_absorpt_correction_T_max 0.9054
_exptl_absorpt_correction_T_min 0.7527
_exptl_absorpt_correction_type multi-scan
_exptl_absorpt_process_details
;
Sheldrick, G. M. (2008). <i>SADABS</i>. University of G\"ottingen, Germany.
;
_exptl_crystal_colour colourless
_exptl_crystal_density_diffrn 1.764
_exptl_crystal_description plate
_exptl_crystal_F_000 2368
_exptl_crystal_size_max 0.200
_exptl_crystal_size_mid 0.090
_exptl_crystal_size_min 0.040
_refine_diff_density_max 0.999
_refine_diff_density_min -0.786
_refine_diff_density_rms 0.110
_refine_ls_extinction_method none
_refine_ls_goodness_of_fit_ref 1.043
_refine_ls_hydrogen_treatment constr
_refine_ls_matrix_type full
_refine_ls_number_parameters 672
_refine_ls_number_reflns 11459
_refine_ls_number_restraints 336
_refine_ls_restrained_S_all 1.055
_refine_ls_R_factor_all 0.0529
_refine_ls_R_factor_gt 0.0338
_refine_ls_shift/su_max 0.003
_refine_ls_shift/su_mean 0.000
_refine_ls_structure_factor_coef Fsqd
_refine_ls_weighting_details 'w=1/[\s^2^(Fo^2^)+(0.0329P)^2^+8.6011P] where P=(Fo^2^+2Fc^2^)/3'
_refine_ls_weighting_scheme calc
_refine_ls_wR_factor_gt 0.0761
_refine_ls_wR_factor_ref 0.0835
_reflns_Friedel_coverage 0.000
_reflns_number_gt 8894
_reflns_number_total 11459
_reflns_threshold_expression 'I > 2\s(I)'
_cod_data_source_file om5006885_si_002.cif
_cod_data_source_block mah47
_cod_database_code 4084318
_shelx_space_group_comment
; 
The symmetry employed for this shelxl refinement is uniquely defined 
by the following loop, which should always be used as a source of 
symmetry information in preference to the above space-group names. 
They are only intended as comments. 
;
_shelx_estimated_absorpt_t_min 0.535
_shelx_estimated_absorpt_t_max 0.870
_shelxl_version_number 2014-3

loop_
_space_group_symop_operation_xyz
'x, y, z'
'-x, y+1/2, -z+1/2'
'-x, -y, -z'
'x, -y-1/2, z-1/2'

loop_
_atom_site_label
_atom_site_type_symbol
_atom_site_fract_x
_atom_site_fract_y
_atom_site_fract_z
_atom_site_U_iso_or_equiv
_atom_site_adp_type
_atom_site_occupancy
_atom_site_site_symmetry_order
_atom_site_calc_flag
_atom_site_refinement_flags_posn
_atom_site_refinement_flags_adp
_atom_site_refinement_flags_occupancy
_atom_site_disorder_assembly
_atom_site_disorder_group
Au1 Au 0.84162(2) 0.78916(2) 0.10360(2) 0.02498(5) Uani 1 1 d . . . . .
P1 P 0.78502(7) 0.65251(6) 0.09267(5) 0.0252(2) Uani 1 1 d . . . . .
C1 C 0.8489(3) 0.9317(2) 0.12816(19) 0.0261(8) Uani 1 1 d . . . . .
C2 C 0.9234(3) 0.9042(2) 0.1333(2) 0.0287(8) Uani 1 1 d . . . . .
C3 C 1.0166(3) 0.8944(3) 0.1506(3) 0.0438(11) Uani 1 1 d . . . . .
H3 H 1.0768 0.8880 0.1617 0.053 Uiso 1 1 calc R U . . .
C11 C 0.8224(3) 0.5889(3) 0.1716(2) 0.0365(10) Uani 1 1 d . . . . .
C12 C 0.9152(3) 0.5596(3) 0.1570(3) 0.0490(12) Uani 1 1 d . . . . .
H12A H 0.9507 0.6099 0.1453 0.074 Uiso 1 1 calc R U . . .
H12B H 0.9401 0.5311 0.1984 0.074 Uiso 1 1 calc R U . . .
H12C H 0.9142 0.5189 0.1179 0.074 Uiso 1 1 calc R U . . .
C13 C 0.7663(4) 0.5112(3) 0.1898(3) 0.0511(13) Uani 1 1 d . . . . .
H13A H 0.7070 0.5306 0.1991 0.077 Uiso 1 1 calc R U . . .
H13B H 0.7649 0.4704 0.1508 0.077 Uiso 1 1 calc R U . . .
H13C H 0.7909 0.4826 0.2313 0.077 Uiso 1 1 calc R U . . .
C14 C 0.8257(4) 0.6495(3) 0.2351(2) 0.0486(13) Uani 1 1 d . . . . .
H14A H 0.8615 0.7001 0.2247 0.073 Uiso 1 1 calc R U . . .
H14B H 0.7667 0.6683 0.2458 0.073 Uiso 1 1 calc R U . . .
H14C H 0.8512 0.6187 0.2753 0.073 Uiso 1 1 calc R U . . .
C15 C 0.6648(3) 0.6666(3) 0.0840(2) 0.0342(9) Uani 1 1 d . . . . .
C16 C 0.6108(3) 0.5835(3) 0.0715(3) 0.0549(13) Uani 1 1 d . . . . .
H16A H 0.6182 0.5448 0.1116 0.082 Uiso 1 1 calc R U . . .
H16B H 0.5492 0.5987 0.0654 0.082 Uiso 1 1 calc R U . . .
H16C H 0.6307 0.5544 0.0295 0.082 Uiso 1 1 calc R U . . .
C17 C 0.6510(3) 0.7244(3) 0.0202(3) 0.0451(11) Uani 1 1 d . . . . .
H17A H 0.6718 0.6946 -0.0211 0.068 Uiso 1 1 calc R U . . .
H17B H 0.5889 0.7372 0.0140 0.068 Uiso 1 1 calc R U . . .
H17C H 0.6833 0.7784 0.0269 0.068 Uiso 1 1 calc R U . . .
C18 C 0.6322(3) 0.7130(3) 0.1491(3) 0.0477(12) Uani 1 1 d . . . . .
H18A H 0.6412 0.6758 0.1899 0.072 Uiso 1 1 calc R U . . .
H18B H 0.6646 0.7671 0.1559 0.072 Uiso 1 1 calc R U . . .
H18C H 0.5701 0.7259 0.1429 0.072 Uiso 1 1 calc R U . . .
C21 C 0.8178(3) 0.5900(2) 0.0166(2) 0.0284(8) Uani 1 1 d . . . . .
C22 C 0.7864(3) 0.5055(3) 0.0097(2) 0.0382(10) Uani 1 1 d . . . . .
H22 H 0.7497 0.4829 0.0443 0.046 Uiso 1 1 calc R U . . .
C23 C 0.8074(4) 0.4540(3) -0.0464(2) 0.0465(12) Uani 1 1 d . . . . .
H23 H 0.7852 0.3968 -0.0501 0.056 Uiso 1 1 calc R U . . .
C24 C 0.8601(3) 0.4857(3) -0.0962(2) 0.0459(12) Uani 1 1 d . . . . .
H24 H 0.8747 0.4507 -0.1349 0.055 Uiso 1 1 calc R U . . .
C25 C 0.8922(3) 0.5680(3) -0.0907(2) 0.0455(12) Uani 1 1 d . . . . .
H25 H 0.9289 0.5893 -0.1258 0.055 Uiso 1 1 calc R U . . .
C26 C 0.8724(3) 0.6215(3) -0.0346(2) 0.0308(9) Uani 1 1 d . . . . .
C31 C 0.9133(3) 0.7091(3) -0.0346(2) 0.0319(9) Uani 1 1 d . . . . .
C32 C 0.9949(3) 0.7222(3) -0.0023(2) 0.0395(10) Uani 1 1 d . . . . .
H32 H 1.0222 0.6765 0.0230 0.047 Uiso 1 1 calc R U . . .
C33 C 1.0362(3) 0.8021(3) -0.0071(3) 0.0471(12) Uani 1 1 d . . . . .
H33 H 1.0916 0.8106 0.0147 0.057 Uiso 1 1 calc R U . . .
C34 C 0.9970(3) 0.8686(3) -0.0433(2) 0.0452(11) Uani 1 1 d . . . . .
H34 H 1.0251 0.9231 -0.0463 0.054 Uiso 1 1 calc R U . . .
C35 C 0.9168(3) 0.8561(3) -0.0753(2) 0.0425(11) Uani 1 1 d . . . . .
H35 H 0.8899 0.9021 -0.1004 0.051 Uiso 1 1 calc R U . . .
C36 C 0.8753(3) 0.7768(3) -0.0711(2) 0.0375(10) Uani 1 1 d . . . . .
H36 H 0.8201 0.7689 -0.0936 0.045 Uiso 1 1 calc R U . . .
B1 B 0.7632(3) 0.9924(3) 0.1294(2) 0.0261(9) Uani 1 1 d . . . . .
C41 C 0.7061(3) 0.9780(2) 0.1996(2) 0.0290(8) Uani 1 1 d . . . . .
C42 C 0.7229(3) 0.9204(3) 0.2539(2) 0.0328(9) Uani 1 1 d . . . . .
C43 C 0.6763(3) 0.9183(3) 0.3140(2) 0.0456(11) Uani 1 1 d . . . . .
C44 C 0.6104(3) 0.9761(4) 0.3233(3) 0.0533(13) Uani 1 1 d . . . . .
C45 C 0.5895(3) 1.0334(3) 0.2714(3) 0.0515(13) Uani 1 1 d . . . . .
C46 C 0.6371(3) 1.0328(3) 0.2120(2) 0.0392(10) Uani 1 1 d . . . . .
F42 F 0.78829(17) 0.86233(16) 0.25089(12) 0.0434(6) Uani 1 1 d . . . . .
F43 F 0.6961(2) 0.8599(2) 0.36378(14) 0.0655(9) Uani 1 1 d . . . . .
F44 F 0.5659(2) 0.9754(3) 0.38279(17) 0.0850(12) Uani 1 1 d . . . . .
F45 F 0.5233(2) 1.0892(2) 0.27886(18) 0.0810(11) Uani 1 1 d . . . . .
F46 F 0.61362(18) 1.09148(18) 0.16261(14) 0.0504(7) Uani 1 1 d . . . . .
C51 C 0.7092(3) 0.9768(2) 0.0558(2) 0.0302(9) Uani 1 1 d . . . . .
C52 C 0.7487(3) 0.9935(3) -0.0071(2) 0.0377(10) Uani 1 1 d . . . . .
C53 C 0.7100(4) 0.9802(3) -0.0718(2) 0.0511(13) Uani 1 1 d . . . . .
C54 C 0.6279(4) 0.9477(4) -0.0766(3) 0.0570(15) Uani 1 1 d . . . . .
C55 C 0.5852(3) 0.9292(3) -0.0171(3) 0.0509(13) Uani 1 1 d . . . . .
C56 C 0.6257(3) 0.9438(3) 0.0469(2) 0.0374(10) Uani 1 1 d . . . . .
F52 F 0.83017(18) 1.02718(17) -0.00642(12) 0.0449(6) Uani 1 1 d . . . . .
F53 F 0.7542(2) 0.9997(2) -0.12981(15) 0.0756(10) Uani 1 1 d . . . . .
F54 F 0.5902(2) 0.9328(3) -0.13944(18) 0.0896(12) Uani 1 1 d . . . . .
F55 F 0.5043(2) 0.8957(2) -0.02031(19) 0.0713(10) Uani 1 1 d . . . . .
F56 F 0.57798(17) 0.92218(18) 0.10250(15) 0.0509(7) Uani 1 1 d . . . . .
C61 C 0.8018(3) 1.0922(2) 0.13844(19) 0.0277(8) Uani 1 1 d . . . . .
C62 C 0.8626(3) 1.1104(2) 0.1909(2) 0.0319(9) Uani 1 1 d . . . . .
C63 C 0.8971(3) 1.1908(3) 0.2040(2) 0.0422(11) Uani 1 1 d . . . . .
C64 C 0.8703(3) 1.2600(3) 0.1646(3) 0.0457(12) Uani 1 1 d . . . . .
C65 C 0.8088(4) 1.2463(3) 0.1134(3) 0.0451(12) Uani 1 1 d . . . . .
C66 C 0.7766(3) 1.1643(3) 0.1008(2) 0.0343(9) Uani 1 1 d . . . . .
F62 F 0.89214(17) 1.04640(15) 0.23371(12) 0.0415(6) Uani 1 1 d . . . . .
F63 F 0.9563(2) 1.20288(18) 0.25653(17) 0.0640(9) Uani 1 1 d . . . . .
F64 F 0.9043(2) 1.33875(17) 0.17561(19) 0.0730(10) Uani 1 1 d . . . . .
F65 F 0.7835(3) 1.31302(17) 0.07278(17) 0.0698(10) Uani 1 1 d . . . . .
F66 F 0.7160(2) 1.15846(16) 0.04896(14) 0.0507(7) Uani 1 1 d . . . . .
C71 C 0.6842(11) 1.2705(14) 0.3900(12) 0.142(6) Uani 0.496(3) 1 d D U P A 1
H71A H 0.6460 1.3050 0.3586 0.170 Uiso 0.496(3) 1 calc R U P A 1
H71B H 0.6942 1.3077 0.4313 0.170 Uiso 0.496(3) 1 calc R U P A 1
Cl1 Cl 0.7691(7) 1.2763(8) 0.3550(8) 0.182(5) Uani 0.496(3) 1 d D U P A 1
Cl2 Cl 0.6208(3) 1.2033(4) 0.4177(4) 0.147(2) Uani 0.496(3) 1 d D U P A 1
C72 C 0.5701(14) 1.1941(15) 0.6073(7) 0.103(5) Uani 0.374(3) 1 d D U P B 2
H72A H 0.5061 1.1953 0.6116 0.124 Uiso 0.374(3) 1 calc R U P B 2
H72B H 0.5878 1.2551 0.6008 0.124 Uiso 0.374(3) 1 calc R U P B 2
Cl3 Cl 0.6035(8) 1.1717(7) 0.6787(6) 0.183(4) Uani 0.374(3) 1 d D U P B 2
Cl4 Cl 0.5843(4) 1.1530(4) 0.5387(5) 0.135(3) Uani 0.374(3) 1 d D U P B 2
C73 C 0.6738(19) 1.286(3) 0.3266(17) 0.212(10) Uani 0.374(3) 1 d D U P C 3
H73A H 0.6856 1.3382 0.2985 0.254 Uiso 0.374(3) 1 calc R U P C 3
H73B H 0.6367 1.2486 0.2965 0.254 Uiso 0.374(3) 1 calc R U P C 3
Cl5 Cl 0.7590(10) 1.2400(10) 0.3316(8) 0.173(7) Uani 0.374(3) 1 d D U P C 3
Cl6 Cl 0.6154(10) 1.3164(10) 0.3815(10) 0.275(7) Uani 0.374(3) 1 d D U P C 3
C74 C 0.530(4) 1.278(2) 0.2068(13) 0.54(2) Uani 0.626(3) 1 d D U P D 4
H74A H 0.5687 1.2299 0.2210 0.644 Uiso 0.626(3) 1 calc R U P D 4
H74B H 0.4708 1.2651 0.2235 0.644 Uiso 0.626(3) 1 calc R U P D 4
Cl7 Cl 0.5269(16) 1.2849(10) 0.1288(10) 0.576(15) Uani 0.626(3) 1 d D U P D 4
Cl8 Cl 0.5628(10) 1.3624(8) 0.2409(7) 0.365(7) Uani 0.626(3) 1 d D U P D 4
C75 C 0.634(8) 1.277(3) 0.326(2) 0.184(12) Uani 0.130(3) 1 d D U P E 5
H75A H 0.5798 1.3083 0.3355 0.221 Uiso 0.130(3) 1 calc R U P E 5
H75B H 0.6816 1.3078 0.3510 0.221 Uiso 0.130(3) 1 calc R U P E 5
Cl9 Cl 0.650(3) 1.289(2) 0.2491(19) 0.216(12) Uani 0.130(3) 1 d D U P E 5
Cl10 Cl 0.627(2) 1.189(2) 0.3584(17) 0.198(12) Uani 0.130(3) 1 d D U P E 5

loop_
_atom_site_aniso_label
_atom_site_aniso_U_11
_atom_site_aniso_U_22
_atom_site_aniso_U_33
_atom_site_aniso_U_23
_atom_site_aniso_U_13
_atom_site_aniso_U_12
Au1 0.03083(8) 0.01950(7) 0.02479(8) -0.00033(6) 0.00450(5) -0.00065(6)
P1 0.0317(5) 0.0202(4) 0.0238(5) 0.0001(4) 0.0047(4) -0.0005(4)
C1 0.037(2) 0.0183(17) 0.0230(18) -0.0007(14) -0.0013(16) -0.0017(16)
C2 0.036(2) 0.0208(17) 0.029(2) 0.0004(15) 0.0024(17) -0.0029(16)
C3 0.023(2) 0.050(3) 0.058(3) -0.002(2) -0.010(2) 0.0030(19)
C11 0.055(3) 0.027(2) 0.028(2) 0.0051(17) -0.0002(19) 0.0004(19)
C12 0.054(3) 0.047(3) 0.046(3) -0.001(2) -0.010(2) 0.017(2)
C13 0.077(4) 0.035(2) 0.041(3) 0.011(2) 0.006(3) -0.007(2)
C14 0.084(4) 0.036(2) 0.026(2) -0.0003(19) -0.005(2) -0.003(2)
C15 0.030(2) 0.032(2) 0.040(2) -0.0056(18) 0.0037(18) -0.0032(17)
C16 0.042(3) 0.049(3) 0.074(4) -0.010(3) 0.001(3) -0.011(2)
C17 0.041(3) 0.044(3) 0.050(3) -0.005(2) -0.005(2) 0.010(2)
C18 0.041(3) 0.051(3) 0.051(3) -0.012(2) 0.018(2) -0.002(2)
C21 0.036(2) 0.0239(18) 0.0251(19) -0.0023(15) 0.0007(16) 0.0047(16)
C22 0.057(3) 0.026(2) 0.032(2) -0.0013(17) 0.005(2) 0.000(2)
C23 0.078(4) 0.024(2) 0.037(3) -0.0041(18) 0.002(2) 0.004(2)
C24 0.070(3) 0.038(2) 0.030(2) -0.0102(19) 0.004(2) 0.012(2)
C25 0.061(3) 0.043(3) 0.033(2) -0.003(2) 0.017(2) 0.007(2)
C26 0.034(2) 0.030(2) 0.028(2) 0.0018(16) 0.0053(17) 0.0052(17)
C31 0.034(2) 0.035(2) 0.027(2) -0.0005(17) 0.0116(16) 0.0004(18)
C32 0.036(2) 0.046(3) 0.037(2) 0.004(2) 0.0089(19) 0.006(2)
C33 0.036(3) 0.060(3) 0.045(3) -0.005(2) 0.009(2) -0.012(2)
C34 0.054(3) 0.040(2) 0.042(3) 0.001(2) 0.018(2) -0.013(2)
C35 0.059(3) 0.035(2) 0.033(2) 0.0064(19) 0.006(2) -0.003(2)
C36 0.042(2) 0.037(2) 0.034(2) 0.0011(18) 0.0018(19) 0.0001(19)
B1 0.028(2) 0.022(2) 0.029(2) -0.0023(17) 0.0014(18) 0.0010(17)
C41 0.032(2) 0.0267(19) 0.028(2) -0.0007(16) 0.0014(17) 0.0004(16)
C42 0.034(2) 0.032(2) 0.033(2) -0.0005(17) 0.0034(18) 0.0031(17)
C43 0.049(3) 0.057(3) 0.032(2) 0.012(2) 0.007(2) 0.003(2)
C44 0.047(3) 0.071(4) 0.043(3) 0.004(3) 0.019(2) 0.004(3)
C45 0.045(3) 0.059(3) 0.051(3) 0.004(3) 0.014(2) 0.019(2)
C46 0.040(3) 0.037(2) 0.041(2) 0.0037(19) 0.006(2) 0.0099(19)
F42 0.0538(16) 0.0425(14) 0.0343(13) 0.0114(11) 0.0097(11) 0.0191(12)
F43 0.069(2) 0.087(2) 0.0416(16) 0.0307(16) 0.0176(14) 0.0176(18)
F44 0.075(2) 0.123(3) 0.059(2) 0.017(2) 0.0388(18) 0.030(2)
F45 0.069(2) 0.098(3) 0.078(2) 0.009(2) 0.0330(18) 0.050(2)
F46 0.0498(17) 0.0489(16) 0.0530(17) 0.0116(13) 0.0087(13) 0.0220(13)
C51 0.036(2) 0.0230(18) 0.032(2) 0.0018(16) -0.0039(17) 0.0049(16)
C52 0.046(3) 0.035(2) 0.032(2) -0.0037(18) -0.0072(19) 0.009(2)
C53 0.067(4) 0.055(3) 0.031(3) -0.001(2) -0.007(2) 0.016(3)
C54 0.063(4) 0.059(3) 0.047(3) -0.018(3) -0.031(3) 0.024(3)
C55 0.041(3) 0.046(3) 0.064(3) -0.015(2) -0.026(3) 0.014(2)
C56 0.036(2) 0.030(2) 0.046(3) -0.0065(19) -0.003(2) 0.0093(18)
F52 0.0541(17) 0.0516(16) 0.0293(13) -0.0003(11) 0.0063(12) -0.0045(13)
F53 0.094(3) 0.105(3) 0.0276(15) -0.0032(16) -0.0031(16) 0.017(2)
F54 0.091(3) 0.116(3) 0.059(2) -0.030(2) -0.0443(19) 0.027(2)
F55 0.0443(18) 0.071(2) 0.097(3) -0.0236(19) -0.0325(17) 0.0086(16)
F56 0.0364(15) 0.0534(17) 0.0627(18) -0.0014(14) -0.0031(13) -0.0041(13)
C61 0.035(2) 0.0239(18) 0.0242(19) 0.0002(15) 0.0038(16) 0.0042(16)
C62 0.039(2) 0.0257(19) 0.031(2) -0.0042(16) 0.0014(18) 0.0041(17)
C63 0.050(3) 0.030(2) 0.046(3) -0.0126(19) -0.001(2) 0.0004(19)
C64 0.061(3) 0.0213(19) 0.055(3) -0.009(2) 0.007(3) -0.003(2)
C65 0.070(3) 0.021(2) 0.044(3) 0.0061(19) 0.008(2) 0.009(2)
C66 0.050(3) 0.0247(19) 0.028(2) 0.0013(16) 0.0001(19) 0.0060(18)
F62 0.0566(16) 0.0318(12) 0.0353(13) -0.0016(11) -0.0153(12) 0.0052(12)
F63 0.072(2) 0.0425(16) 0.076(2) -0.0209(15) -0.0282(17) -0.0023(15)
F64 0.095(3) 0.0236(13) 0.100(3) -0.0103(15) -0.005(2) -0.0129(15)
F65 0.119(3) 0.0248(13) 0.065(2) 0.0158(13) -0.0090(19) 0.0057(16)
F66 0.076(2) 0.0336(13) 0.0420(15) 0.0059(11) -0.0176(14) 0.0131(13)
C71 0.106(9) 0.139(12) 0.179(14) -0.013(11) -0.024(10) -0.013(9)
Cl1 0.138(6) 0.169(10) 0.239(12) 0.008(7) 0.000(6) -0.025(6)
Cl2 0.078(3) 0.145(5) 0.217(7) -0.015(5) -0.014(4) -0.011(3)
C72 0.066(10) 0.079(11) 0.165(9) 0.041(7) -0.015(7) -0.048(8)
Cl3 0.193(10) 0.161(8) 0.192(8) 0.054(7) -0.069(7) -0.026(7)
Cl4 0.086(4) 0.103(5) 0.216(7) 0.005(5) -0.043(5) -0.007(3)
C73 0.202(14) 0.157(18) 0.277(18) -0.039(15) 0.020(13) 0.030(12)
Cl5 0.210(12) 0.150(11) 0.163(10) 0.048(8) 0.101(9) 0.056(9)
Cl6 0.201(11) 0.262(15) 0.365(17) -0.138(13) 0.039(11) -0.035(10)
C74 0.71(4) 0.34(2) 0.54(3) -0.059(17) -0.33(2) 0.15(2)
Cl7 0.85(3) 0.351(17) 0.51(2) -0.132(14) -0.38(2) 0.34(2)
Cl8 0.418(17) 0.304(13) 0.371(15) 0.030(11) -0.068(13) 0.131(13)
C75 0.17(2) 0.172(18) 0.21(2) -0.026(17) -0.017(19) -0.018(17)
Cl9 0.24(3) 0.20(2) 0.214(19) -0.003(17) -0.005(19) 0.05(2)
Cl10 0.23(3) 0.175(17) 0.186(19) -0.030(16) -0.070(18) -0.050(17)

loop_
_atom_type_symbol
_atom_type_description
_atom_type_scat_dispersion_real
_atom_type_scat_dispersion_imag
_atom_type_scat_source
C C 0.0033 0.0016 'International Tables Vol C Tables 4.2.6.8 and 6.1.1.4'
H H 0.0000 0.0000 'International Tables Vol C Tables 4.2.6.8 and 6.1.1.4'
B B 0.0013 0.0007 'International Tables Vol C Tables 4.2.6.8 and 6.1.1.4'
F F 0.0171 0.0103 'International Tables Vol C Tables 4.2.6.8 and 6.1.1.4'
P P 0.1023 0.0942 'International Tables Vol C Tables 4.2.6.8 and 6.1.1.4'
Cl Cl 0.1484 0.1585 'International Tables Vol C Tables 4.2.6.8 and 6.1.1.4'
Au Au -2.0133 8.8022 'International Tables Vol C Tables 4.2.6.8 and 6.1.1.4'

loop_
_geom_angle_atom_site_label_1
_geom_angle_atom_site_label_2
_geom_angle_atom_site_label_3
_geom_angle
C2 Au1 C1 31.55(14)
C2 Au1 P1 164.32(11)
C1 Au1 P1 159.44(10)
C21 P1 C15 106.38(19)
C21 P1 C11 106.32(18)
C15 P1 C11 114.5(2)
C21 P1 Au1 116.64(13)
C15 P1 Au1 105.88(13)
C11 P1 Au1 107.45(14)
C2 C1 B1 164.0(4)
C2 C1 Au1 73.7(2)
B1 C1 Au1 122.3(3)
C1 C2 C3 163.5(4)
C1 C2 Au1 74.8(2)
C3 C2 Au1 120.8(3)
C2 C3 H3 180.0
C13 C11 C12 110.1(4)
C13 C11 C14 107.8(4)
C12 C11 C14 108.2(4)
C13 C11 P1 115.7(3)
C12 C11 P1 105.9(3)
C14 C11 P1 108.9(3)
C11 C12 H12A 109.5
C11 C12 H12B 109.5
H12A C12 H12B 109.5
C11 C12 H12C 109.5
H12A C12 H12C 109.5
H12B C12 H12C 109.5
C11 C13 H13A 109.5
C11 C13 H13B 109.5
H13A C13 H13B 109.5
C11 C13 H13C 109.5
H13A C13 H13C 109.5
H13B C13 H13C 109.5
C11 C14 H14A 109.5
C11 C14 H14B 109.5
H14A C14 H14B 109.5
C11 C14 H14C 109.5
H14A C14 H14C 109.5
H14B C14 H14C 109.5
C17 C15 C18 109.7(4)
C17 C15 C16 107.3(4)
C18 C15 C16 109.3(4)
C17 C15 P1 105.0(3)
C18 C15 P1 108.9(3)
C16 C15 P1 116.4(3)
C15 C16 H16A 109.5
C15 C16 H16B 109.5
H16A C16 H16B 109.5
C15 C16 H16C 109.5
H16A C16 H16C 109.5
H16B C16 H16C 109.5
C15 C17 H17A 109.5
C15 C17 H17B 109.5
H17A C17 H17B 109.5
C15 C17 H17C 109.5
H17A C17 H17C 109.5
H17B C17 H17C 109.5
C15 C18 H18A 109.5
C15 C18 H18B 109.5
H18A C18 H18B 109.5
C15 C18 H18C 109.5
H18A C18 H18C 109.5
H18B C18 H18C 109.5
C26 C21 C22 118.1(4)
C26 C21 P1 123.9(3)
C22 C21 P1 117.9(3)
C23 C22 C21 121.7(4)
C23 C22 H22 119.1
C21 C22 H22 119.1
C24 C23 C22 119.6(4)
C24 C23 H23 120.2
C22 C23 H23 120.2
C23 C24 C25 120.0(4)
C23 C24 H24 120.0
C25 C24 H24 120.0
C24 C25 C26 121.7(4)
C24 C25 H25 119.1
C26 C25 H25 119.1
C21 C26 C25 118.8(4)
C21 C26 C31 125.3(3)
C25 C26 C31 115.9(4)
C36 C31 C32 118.6(4)
C36 C31 C26 120.9(4)
C32 C31 C26 120.3(4)
C33 C32 C31 120.2(4)
C33 C32 H32 119.9
C31 C32 H32 119.9
C34 C33 C32 120.2(5)
C34 C33 H33 119.9
C32 C33 H33 119.9
C33 C34 C35 119.9(4)
C33 C34 H34 120.1
C35 C34 H34 120.1
C34 C35 C36 120.5(4)
C34 C35 H35 119.8
C36 C35 H35 119.8
C31 C36 C35 120.6(4)
C31 C36 H36 119.7
C35 C36 H36 119.7
C1 B1 C41 112.6(3)
C1 B1 C51 107.2(3)
C41 B1 C51 114.7(3)
C1 B1 C61 104.6(3)
C41 B1 C61 103.8(3)
C51 B1 C61 113.5(3)
C46 C41 C42 113.1(4)
C46 C41 B1 119.1(4)
C42 C41 B1 127.6(4)
F42 C42 C43 115.1(4)
F42 C42 C41 121.2(4)
C43 C42 C41 123.7(4)
F43 C43 C44 120.1(4)
F43 C43 C42 120.0(4)
C44 C43 C42 119.9(4)
F44 C44 C43 120.0(5)
F44 C44 C45 120.6(5)
C43 C44 C45 119.3(4)
F45 C45 C44 120.2(4)
F45 C45 C46 120.9(5)
C44 C45 C46 118.9(4)
F46 C46 C45 116.1(4)
F46 C46 C41 118.8(4)
C45 C46 C41 125.1(4)
C56 C51 C52 112.6(4)
C56 C51 B1 127.4(4)
C52 C51 B1 119.9(4)
F52 C52 C53 116.4(4)
F52 C52 C51 119.1(4)
C53 C52 C51 124.5(5)
F53 C53 C54 120.7(5)
F53 C53 C52 119.6(5)
C54 C53 C52 119.7(5)
F54 C54 C53 120.2(6)
F54 C54 C55 120.7(5)
C53 C54 C55 119.1(4)
F55 C55 C54 120.4(5)
F55 C55 C56 119.9(5)
C54 C55 C56 119.7(5)
F56 C56 C55 114.8(4)
F56 C56 C51 120.8(4)
C55 C56 C51 124.4(5)
C66 C61 C62 113.1(4)
C66 C61 B1 127.0(4)
C62 C61 B1 119.8(3)
F62 C62 C63 115.2(4)
F62 C62 C61 120.1(3)
C63 C62 C61 124.7(4)
F63 C63 C64 119.5(4)
F63 C63 C62 120.8(4)
C64 C63 C62 119.7(4)
F64 C64 C65 121.1(4)
F64 C64 C63 120.8(5)
C65 C64 C63 118.1(4)
F65 C65 C64 119.0(4)
F65 C65 C66 120.4(4)
C64 C65 C66 120.5(4)
F66 C66 C61 120.8(4)
F66 C66 C65 115.3(4)
C61 C66 C65 123.8(4)
Cl1 C71 Cl2 140.6(18)
Cl1 C71 H71A 101.9
Cl2 C71 H71A 101.9
Cl1 C71 H71B 101.9
Cl2 C71 H71B 101.9
H71A C71 H71B 104.7
Cl4 C72 Cl3 131.4(18)
Cl4 C72 H72A 104.4
Cl3 C72 H72A 104.4
Cl4 C72 H72B 104.4
Cl3 C72 H72B 104.4
H72A C72 H72B 105.6
Cl6 C73 Cl5 131(2)
Cl6 C73 H73A 104.6
Cl5 C73 H73A 104.6
Cl6 C73 H73B 104.6
Cl5 C73 H73B 104.6
H73A C73 H73B 105.7
Cl7 C74 Cl8 112(2)
Cl7 C74 H74A 109.3
Cl8 C74 H74A 109.3
Cl7 C74 H74B 109.3
Cl8 C74 H74B 109.3
H74A C74 H74B 108.0
Cl9 C75 Cl10 122(3)
Cl9 C75 H75A 106.8
Cl10 C75 H75A 106.8
Cl9 C75 H75B 106.8
Cl10 C75 H75B 106.8
H75A C75 H75B 106.6

loop_
_geom_bond_atom_site_label_1
_geom_bond_atom_site_label_2
_geom_bond_distance
Au1 C2 2.245(4)
Au1 C1 2.258(4)
Au1 P1 2.2943(10)
P1 C21 1.834(4)
P1 C15 1.865(4)
P1 C11 1.886(4)
C1 C2 1.224(5)
C1 B1 1.620(6)
C2 C3 1.471(6)
C3 H3 0.9500
C11 C13 1.525(6)
C11 C12 1.530(7)
C11 C14 1.540(6)
C12 H12A 0.9800
C12 H12B 0.9800
C12 H12C 0.9800
C13 H13A 0.9800
C13 H13B 0.9800
C13 H13C 0.9800
C14 H14A 0.9800
C14 H14B 0.9800
C14 H14C 0.9800
C15 C17 1.529(6)
C15 C18 1.536(6)
C15 C16 1.547(6)
C16 H16A 0.9800
C16 H16B 0.9800
C16 H16C 0.9800
C17 H17A 0.9800
C17 H17B 0.9800
C17 H17C 0.9800
C18 H18A 0.9800
C18 H18B 0.9800
C18 H18C 0.9800
C21 C26 1.397(5)
C21 C22 1.399(5)
C22 C23 1.385(6)
C22 H22 0.9500
C23 C24 1.360(7)
C23 H23 0.9500
C24 C25 1.370(7)
C24 H24 0.9500
C25 C26 1.399(6)
C25 H25 0.9500
C26 C31 1.494(6)
C31 C36 1.384(6)
C31 C32 1.401(6)
C32 C33 1.394(6)
C32 H32 0.9500
C33 C34 1.374(7)
C33 H33 0.9500
C34 C35 1.379(7)
C34 H34 0.9500
C35 C36 1.387(6)
C35 H35 0.9500
C36 H36 0.9500
B1 C41 1.642(6)
B1 C51 1.642(6)
B1 C61 1.661(6)
C41 C46 1.383(6)
C41 C42 1.392(6)
C42 F42 1.351(5)
C42 C43 1.374(6)
C43 F43 1.347(5)
C43 C44 1.366(7)
C44 F44 1.346(5)
C44 C45 1.368(7)
C45 F45 1.347(5)
C45 C46 1.370(6)
C46 F46 1.357(5)
C51 C56 1.388(6)
C51 C52 1.391(6)
C52 F52 1.356(5)
C52 C53 1.381(6)
C53 F53 1.354(6)
C53 C54 1.361(8)
C54 F54 1.348(5)
C54 C55 1.363(8)
C55 F55 1.347(6)
C55 C56 1.385(6)
C56 F56 1.352(5)
C61 C66 1.380(5)
C61 C62 1.386(6)
C62 F62 1.359(5)
C62 C63 1.374(6)
C63 F63 1.356(5)
C63 C64 1.370(7)
C64 F64 1.341(5)
C64 C65 1.365(7)
C65 F65 1.346(5)
C65 C66 1.381(6)
C66 F66 1.352(5)
C71 Cl1 1.487(13)
C71 Cl2 1.528(13)
C71 H71A 0.9900
C71 H71B 0.9900
C72 Cl4 1.486(14)
C72 Cl3 1.494(14)
C72 H72A 0.9900
C72 H72B 0.9900
C73 Cl6 1.480(16)
C73 Cl5 1.493(16)
C73 H73A 0.9900
C73 H73B 0.9900
C74 Cl7 1.503(17)
C74 Cl8 1.539(17)
C74 H74A 0.9900
C74 H74B 0.9900
C75 Cl9 1.506(17)
C75 Cl10 1.507(17)
C75 H75A 0.9900
C75 H75B 0.9900

loop_
_geom_torsion_atom_site_label_1
_geom_torsion_atom_site_label_2
_geom_torsion_atom_site_label_3
_geom_torsion_atom_site_label_4
_geom_torsion
B1 C1 C2 C3 12(3)
Au1 C1 C2 C3 -162.4(15)
B1 C1 C2 Au1 174.3(14)
C21 P1 C11 C13 -77.5(4)
C15 P1 C11 C13 39.6(4)
Au1 P1 C11 C13 156.9(3)
C21 P1 C11 C12 44.7(3)
C15 P1 C11 C12 161.9(3)
Au1 P1 C11 C12 -80.8(3)
C21 P1 C11 C14 160.9(3)
C15 P1 C11 C14 -82.0(4)
Au1 P1 C11 C14 35.3(4)
C21 P1 C15 C17 -66.6(3)
C11 P1 C15 C17 176.3(3)
Au1 P1 C15 C17 58.1(3)
C21 P1 C15 C18 176.0(3)
C11 P1 C15 C18 58.8(3)
Au1 P1 C15 C18 -59.3(3)
C21 P1 C15 C16 51.8(4)
C11 P1 C15 C16 -65.3(4)
Au1 P1 C15 C16 176.5(3)
C15 P1 C21 C26 116.1(4)
C11 P1 C21 C26 -121.5(4)
Au1 P1 C21 C26 -1.7(4)
C15 P1 C21 C22 -64.0(4)
C11 P1 C21 C22 58.4(4)
Au1 P1 C21 C22 178.1(3)
C26 C21 C22 C23 -0.6(7)
P1 C21 C22 C23 179.5(4)
C21 C22 C23 C24 0.2(7)
C22 C23 C24 C25 0.1(8)
C23 C24 C25 C26 0.1(8)
C22 C21 C26 C25 0.8(6)
P1 C21 C26 C25 -179.4(3)
C22 C21 C26 C31 -178.5(4)
P1 C21 C26 C31 1.3(6)
C24 C25 C26 C21 -0.5(7)
C24 C25 C26 C31 178.9(4)
C21 C26 C31 C36 -95.9(5)
C25 C26 C31 C36 84.8(5)
C21 C26 C31 C32 89.5(5)
C25 C26 C31 C32 -89.8(5)
C36 C31 C32 C33 0.1(6)
C26 C31 C32 C33 174.8(4)
C31 C32 C33 C34 0.2(7)
C32 C33 C34 C35 -0.4(7)
C33 C34 C35 C36 0.1(7)
C32 C31 C36 C35 -0.4(6)
C26 C31 C36 C35 -175.0(4)
C34 C35 C36 C31 0.3(7)
C2 C1 B1 C41 -97.7(14)
Au1 C1 B1 C41 75.8(4)
C2 C1 B1 C51 135.1(13)
Au1 C1 B1 C51 -51.4(4)
C2 C1 B1 C61 14.3(15)
Au1 C1 B1 C61 -172.2(2)
C1 B1 C41 C46 172.1(4)
C51 B1 C41 C46 -64.8(5)
C61 B1 C41 C46 59.6(5)
C1 B1 C41 C42 -1.4(6)
C51 B1 C41 C42 121.6(4)
C61 B1 C41 C42 -113.9(4)
C46 C41 C42 F42 -179.7(4)
B1 C41 C42 F42 -5.8(6)
C46 C41 C42 C43 -0.4(6)
B1 C41 C42 C43 173.5(4)
F42 C42 C43 F43 -1.4(7)
C41 C42 C43 F43 179.3(4)
F42 C42 C43 C44 178.0(4)
C41 C42 C43 C44 -1.4(8)
F43 C43 C44 F44 0.8(8)
C42 C43 C44 F44 -178.5(5)
F43 C43 C44 C45 -178.1(5)
C42 C43 C44 C45 2.5(8)
F44 C44 C45 F45 -0.8(9)
C43 C44 C45 F45 178.2(5)
F44 C44 C45 C46 179.1(5)
C43 C44 C45 C46 -1.9(9)
F45 C45 C46 F46 0.3(8)
C44 C45 C46 F46 -179.6(5)
F45 C45 C46 C41 -180.0(5)
C44 C45 C46 C41 0.1(8)
C42 C41 C46 F46 -179.3(4)
B1 C41 C46 F46 6.2(6)
C42 C41 C46 C45 1.0(7)
B1 C41 C46 C45 -173.5(5)
C1 B1 C51 C56 118.0(4)
C41 B1 C51 C56 -8.0(6)
C61 B1 C51 C56 -127.0(4)
C1 B1 C51 C52 -59.0(4)
C41 B1 C51 C52 175.1(3)
C61 B1 C51 C52 56.0(5)
C56 C51 C52 F52 179.0(3)
B1 C51 C52 F52 -3.6(6)
C56 C51 C52 C53 0.7(6)
B1 C51 C52 C53 178.1(4)
F52 C52 C53 F53 0.8(6)
C51 C52 C53 F53 179.1(4)
F52 C52 C53 C54 -179.1(4)
C51 C52 C53 C54 -0.7(7)
F53 C53 C54 F54 1.5(8)
C52 C53 C54 F54 -178.6(4)
F53 C53 C54 C55 -179.6(5)
C52 C53 C54 C55 0.3(8)
F54 C54 C55 F55 0.0(8)
C53 C54 C55 F55 -178.9(4)
F54 C54 C55 C56 179.0(4)
C53 C54 C55 C56 0.1(8)
F55 C55 C56 F56 -0.1(6)
C54 C55 C56 F56 -179.1(4)
F55 C55 C56 C51 178.9(4)
C54 C55 C56 C51 -0.1(7)
C52 C51 C56 F56 178.7(4)
B1 C51 C56 F56 1.6(6)
C52 C51 C56 C55 -0.3(6)
B1 C51 C56 C55 -177.4(4)
C1 B1 C61 C66 133.1(4)
C41 B1 C61 C66 -108.6(4)
C51 B1 C61 C66 16.5(6)
C1 B1 C61 C62 -50.8(5)
C41 B1 C61 C62 67.4(4)
C51 B1 C61 C62 -167.4(4)
C66 C61 C62 F62 178.3(4)
B1 C61 C62 F62 1.7(6)
C66 C61 C62 C63 -1.8(6)
B1 C61 C62 C63 -178.4(4)
F62 C62 C63 F63 -0.1(6)
C61 C62 C63 F63 179.9(4)
F62 C62 C63 C64 -178.7(4)
C61 C62 C63 C64 1.3(7)
F63 C63 C64 F64 2.6(7)
C62 C63 C64 F64 -178.8(4)
F63 C63 C64 C65 -178.1(5)
C62 C63 C64 C65 0.6(7)
F64 C64 C65 F65 1.2(7)
C63 C64 C65 F65 -178.1(4)
F64 C64 C65 C66 177.6(4)
C63 C64 C65 C66 -1.7(8)
C62 C61 C66 F66 -178.2(4)
B1 C61 C66 F66 -1.9(6)
C62 C61 C66 C65 0.5(6)
B1 C61 C66 C65 176.8(4)
F65 C65 C66 F66 -3.7(7)
C64 C65 C66 F66 180.0(4)
F65 C65 C66 C61 177.5(4)
C64 C65 C66 C61 1.2(7)
